data_1001622
loop_
_publ_author_name
'Leclaire, A'
'Borel, M M'
'Grandin, A'
'Raveau, B'

_publ_section_title
;
The phosphoniobate RbNb~2~PO~8~: An ordered sbstitution of PO~4~
tetrahedra for NbO~6~ octahedra in the HTB structure
;
_journal_coden_ASTM JSSCBI
_journal_name_full 'Journal of Solid State Chemistry'
_journal_page_first 256
_journal_page_last 263
_journal_paper_doi 10.1006/jssc.1994.1167
_journal_volume 110
_journal_year 1994
_chemical_formula_structural 'Rb (P Nb2 O8)'
_chemical_formula_sum 'Nb2 O8 P Rb'
_chemical_name_systematic 'Rubidium tecto-phosphatodiniobate'
_space_group_IT_number 62
_symmetry_cell_setting orthorhombic
_symmetry_Int_Tables_number 62
_symmetry_space_group_name_Hall '-P 2ac 2n'
_symmetry_space_group_name_H-M 'P n m a'
_cell_angle_alpha 90
_cell_angle_beta 90
_cell_angle_gamma 90
_cell_formula_units_Z 16
_cell_length_a 13.815(1)
_cell_length_b 15.884(2)
_cell_length_c 12.675(2)
_cell_volume 2781.4
_refine_ls_R_factor_all 0.041
_cod_database_code 1001622

loop_
_symmetry_equiv_pos_as_xyz
x,y,z
1/2+x,1/2-y,1/2-z
-x,1/2+y,-z
1/2-x,-y,1/2+z
-x,-y,-z
1/2-x,1/2+y,1/2+z
x,1/2-y,z
1/2+x,y,1/2-z

loop_
_atom_site_label
_atom_site_type_symbol
_atom_site_symmetry_multiplicity
_atom_site_Wyckoff_symbol
_atom_site_fract_x
_atom_site_fract_y
_atom_site_fract_z
_atom_site_occupancy
_atom_site_attached_hydrogens
_atom_site_calc_flag
Nb1 Nb5+ 8 d 0.0186(2) 0.3893(1) 0.0208(2) 0.5 0 d
Nb2 Nb5+ 8 d 0.0186(2) 0.3593(1) 0.0223(2) 0.5 0 d
Nb3 Nb5+ 8 d -0.0086(1) 0.3581(1) 0.4966(2) 0.5 0 d
Nb4 Nb5+ 8 d -0.0057(2) 0.3872(1) 0.5018(2) 0.5 0 d
Nb5 Nb5+ 8 d 0.10732(8) 0.63122(8) 0.22994(8) 1. 0 d
Nb6 Nb5+ 8 d 0.26008(7) 0.36910(8) 0.47253(8) 1. 0 d
Rb1 Rb1+ 4 c 0.3599(2) 0.75 0.2430(3) 1. 0 d
Rb2 Rb1+ 4 c 0.2572(2) 0.25 0.1552(2) 1. 0 d
Rb3 Rb1+ 8 d 0.3547(1) 0.5001(1) 0.2190(2) 1. 0 d
P1 P5+ 8 d 0.0998(2) 0.4081(2) 0.2696(3) 1. 0 d
P2 P5+ 8 d 0.2425(2) 0.5905(2) 0.4460(2) 1. 0 d
O1 O2- 4 a 0. 0.5 0. 1. 0 d
O2 O2- 8 d -0.1080(7) 0.3756(7) 0.0794(7) 1. 0 d
O3 O2- 4 c 0.022(1) 0.25 0.015(1) 1. 0 d
O4 O2- 8 d 0.0790(7) 0.3626(7) 0.1635(7) 1. 0 d
O5 O2- 8 d 0.1636(6) 0.3708(8) -0.0168(8) 1. 0 d
O6 O2- 8 d -0.0073(6) 0.3694(8) -0.1328(7) 1. 0 d
O7 O2- 8 d 0.1248(7) 0.3623(7) 0.5190(8) 1. 0 d
O8 O2- 8 d 0.0122(7) 0.3879(6) 0.3420(7) 1. 0 d
O9 O2- 8 d -0.0272(7) 0.3620(7) 0.6507(7) 1. 0 d
O10 O2- 4 b 0. 0.5 0.5 1. 0 d
O11 O2- 8 d -0.1591(7) 0.3826(6) 0.4805(8) 1. 0 d
O12 O2- 4 c -0.027(1) 0.25 0.473(1) 1. 0 d
O13 O2- 4 c 0.1301(9) 0.75 0.224(1) 1. 0 d
O14 O2- 8 d 0.105(1) 0.5024(8) 0.2475(9) 1. 0 d
O15 O2- 8 d 0.2265(6) 0.6210(6) 0.3330(7) 1. 0 d
O16 O2- 8 d 0.2056(7) 0.6167(6) 0.1133(7) 1. 0 d
O17 O2- 8 d 0.2504(9) 0.4949(7) 0.4480(8) 1. 0 d
O18 O2- 8 d 0.1941(7) 0.3731(8) 0.3160(7) 1. 0 d
O19 O2- 4 c 0.263(1) 0.25 0.461(1) 1. 0 d

loop_
_atom_type_symbol
_atom_type_oxidation_number
Nb5+ 5.000
Rb1+ 1.000
P5+ 5.000
O2- -2.000
